data_7212768
loop_
_publ_author_name
'Su, Zhi'
'Chen, Man-Sheng'
'Fan, Jian'
'Chen, Min'
'Chen, Shui-Sheng'
'Luo, Li'
'Sun, Wei-Yin'

_publ_section_title
;
 Spontaneous resolution of two homochiral ferroelectric cadmium(ii)
 frameworks and an achiral framework from a one-pot reaction involving
 achiral rigid ligands
;
_journal_issue 7
_journal_name_full CrystEngComm
_journal_page_first 2040
_journal_paper_doi 10.1039/c0ce00054j
_journal_volume 12
_journal_year 2010
_chemical_formula_moiety 'C31 H22 Cd2 N6 O9, 2(H2O)'
_chemical_formula_sum 'C31 H26 Cd2 N6 O11'
_chemical_formula_weight 883.33
_chemical_name_systematic
;
?
;
_space_group_IT_number 2
_symmetry_cell_setting triclinic
_symmetry_space_group_name_Hall '-P 1'
_symmetry_space_group_name_H-M 'P -1'
_atom_sites_solution_hydrogens geom
_atom_sites_solution_primary direct
_atom_sites_solution_secondary difmap
_audit_creation_method SHELXL-97
_cell_angle_alpha 83.866(2)
_cell_angle_beta 74.062(4)
_cell_angle_gamma 69.246(2)
_cell_formula_units_Z 2
_cell_length_a 9.0071(9)
_cell_length_b 11.7465(11)
_cell_length_c 16.1238(15)
_cell_measurement_reflns_used 4513
_cell_measurement_temperature 293(2)
_cell_measurement_theta_max 28.21
_cell_measurement_theta_min 2.26
_cell_volume 1533.8(3)
_computing_structure_refinement 'SHELXL-97 (Sheldrick, 1997)'
_computing_structure_solution 'SHELXS-97 (Sheldrick, 1990)'
_diffrn_ambient_temperature 293(2)
_diffrn_measured_fraction_theta_full 0.980
_diffrn_measured_fraction_theta_max 0.980
_diffrn_radiation_monochromator graphite
_diffrn_radiation_source 'fine-focus sealed tube'
_diffrn_radiation_type MoK\a
_diffrn_radiation_wavelength 0.71073
_diffrn_reflns_av_R_equivalents 0.0600
_diffrn_reflns_av_sigmaI/netI 0.0541
_diffrn_reflns_limit_h_max 10
_diffrn_reflns_limit_h_min -10
_diffrn_reflns_limit_k_max 11
_diffrn_reflns_limit_k_min -14
_diffrn_reflns_limit_l_max 18
_diffrn_reflns_limit_l_min -19
_diffrn_reflns_number 7784
_diffrn_reflns_theta_full 25.25
_diffrn_reflns_theta_max 25.25
_diffrn_reflns_theta_min 2.26
_exptl_absorpt_coefficient_mu 1.461
_exptl_absorpt_correction_T_max 0.8106
_exptl_absorpt_correction_T_min 0.7588
_exptl_absorpt_correction_type multi-scan
_exptl_absorpt_process_details sadabs,bruker(2000)
_exptl_crystal_colour colorless
_exptl_crystal_density_diffrn 1.900
_exptl_crystal_density_method 'not measured'
_exptl_crystal_description block
_exptl_crystal_F_000 864
_exptl_crystal_size_max 0.20
_exptl_crystal_size_mid 0.15
_exptl_crystal_size_min 0.15
_refine_diff_density_max 0.878
_refine_diff_density_min -0.577
_refine_diff_density_rms 0.118
_refine_ls_extinction_method none
_refine_ls_goodness_of_fit_ref 1.072
_refine_ls_hydrogen_treatment constr
_refine_ls_matrix_type full
_refine_ls_number_parameters 451
_refine_ls_number_reflns 5459
_refine_ls_number_restraints 0
_refine_ls_restrained_S_all 1.072
_refine_ls_R_factor_all 0.0447
_refine_ls_R_factor_gt 0.0369
_refine_ls_shift/su_max 0.002
_refine_ls_shift/su_mean 0.000
_refine_ls_structure_factor_coef Fsqd
_refine_ls_weighting_details 'calc w=1/[\s^2^(Fo^2^)+(0.0536P)^2^+0.2591P] where P=(Fo^2^+2Fc^2^)/3'
_refine_ls_weighting_scheme calc
_refine_ls_wR_factor_gt 0.0927
_refine_ls_wR_factor_ref 0.1025
_reflns_number_gt 4674
_reflns_number_total 5459
_reflns_threshold_expression >2sigma(I)
_cod_data_source_file c0ce00054j.txt
_cod_data_source_block 2
_cod_database_code 7212768

loop_
_symmetry_equiv_pos_as_xyz
'x, y, z'
'-x, -y, -z'

loop_
_atom_site_label
_atom_site_type_symbol
_atom_site_fract_x
_atom_site_fract_y
_atom_site_fract_z
_atom_site_U_iso_or_equiv
_atom_site_adp_type
_atom_site_occupancy
_atom_site_symmetry_multiplicity
_atom_site_calc_flag
_atom_site_refinement_flags
C1 C 0.1732(6) 1.0435(4) 0.4078(3) 0.0266(9) Uani 1 1 d .
C2 C 0.2264(6) 0.9388(4) 0.4568(3) 0.0270(10) Uani 1 1 d .
H2 H 0.2760 0.9393 0.5002 0.032 Uiso 1 1 calc R
C3 C 0.2039(5) 0.8357(4) 0.4395(3) 0.0256(9) Uani 1 1 d .
C4 C 0.1336(5) 0.8338(4) 0.3735(3) 0.0253(9) Uani 1 1 d .
H4 H 0.1221 0.7622 0.3614 0.030 Uiso 1 1 calc R
C5 C 0.0812(5) 0.9371(4) 0.3262(3) 0.0251(9) Uani 1 1 d .
C6 C 0.0991(5) 1.0456(4) 0.3439(3) 0.0271(10) Uani 1 1 d .
H6 H 0.0615 1.1168 0.3130 0.032 Uiso 1 1 calc R
C7 C 0.2172(6) 1.2432(4) 0.3681(3) 0.0368(12) Uani 1 1 d .
H7 H 0.2131 1.2492 0.3107 0.044 Uiso 1 1 calc R
C8 C 0.2444(6) 1.3228(4) 0.4113(3) 0.0351(11) Uani 1 1 d .
H8 H 0.2620 1.3942 0.3880 0.042 Uiso 1 1 calc R
C9 C 0.2140(6) 1.1793(4) 0.4999(3) 0.0281(10) Uani 1 1 d .
H9 H 0.2069 1.1312 0.5496 0.034 Uiso 1 1 calc R
C10 C 0.3533(7) 0.7088(5) 0.5457(3) 0.0443(13) Uani 1 1 d .
H10 H 0.4074 0.7599 0.5530 0.053 Uiso 1 1 calc R
C11 C 0.3592(7) 0.6021(4) 0.5862(3) 0.0403(12) Uani 1 1 d .
H11 H 0.4165 0.5674 0.6278 0.048 Uiso 1 1 calc R
C12 C 0.2047(6) 0.6320(4) 0.5000(3) 0.0306(10) Uani 1 1 d .
H12 H 0.1358 0.6220 0.4699 0.037 Uiso 1 1 calc R
C13 C -0.0857(6) 1.0359(4) 0.2201(3) 0.0385(12) Uani 1 1 d .
H13 H -0.1209 1.1167 0.2364 0.046 Uiso 1 1 calc R
C14 C -0.1184(6) 0.9948(4) 0.1549(3) 0.0359(11) Uani 1 1 d .
H14 H -0.1801 1.0427 0.1182 0.043 Uiso 1 1 calc R
C15 C 0.0302(6) 0.8407(4) 0.2126(3) 0.0320(10) Uani 1 1 d .
H15 H 0.0925 0.7613 0.2237 0.038 Uiso 1 1 calc R
C16 C 0.4893(5) 0.1353(4) 0.7756(3) 0.0278(10) Uani 1 1 d .
C17 C 0.5485(6) 0.1831(4) 0.8301(3) 0.0342(11) Uani 1 1 d .
H17 H 0.5351 0.2656 0.8273 0.041 Uiso 1 1 calc R
C18 C 0.6273(6) 0.1078(4) 0.8884(3) 0.0344(11) Uani 1 1 d .
H18 H 0.6617 0.1407 0.9265 0.041 Uiso 1 1 calc R
C19 C 0.6551(5) -0.0147(4) 0.8906(3) 0.0269(9) Uani 1 1 d .
C20 C 0.5927(6) -0.0623(5) 0.8380(3) 0.0378(12) Uani 1 1 d .
H20 H 0.6064 -0.1447 0.8407 0.045 Uiso 1 1 calc R
C21 C 0.5100(6) 0.0142(4) 0.7818(3) 0.0340(11) Uani 1 1 d .
H21 H 0.4672 -0.0177 0.7472 0.041 Uiso 1 1 calc R
C22 C 0.4090(6) 0.2170(4) 0.7107(3) 0.0306(10) Uani 1 1 d .
C23 C 0.7559(5) -0.0974(4) 0.9474(3) 0.0303(10) Uani 1 1 d .
C24 C -0.2473(6) 0.5007(4) 0.7831(3) 0.0277(10) Uani 1 1 d .
C25 C -0.2793(6) 0.5667(5) 0.8561(3) 0.0382(12) Uani 1 1 d .
H25 H -0.1945 0.5826 0.8695 0.046 Uiso 1 1 calc R
C26 C -0.4375(6) 0.6094(4) 0.9095(3) 0.0360(11) Uani 1 1 d .
H26 H -0.4586 0.6540 0.9583 0.043 Uiso 1 1 calc R
C27 C -0.5624(6) 0.5854(4) 0.8899(3) 0.0320(10) Uani 1 1 d .
C28 C -0.5304(6) 0.5176(4) 0.8183(3) 0.0357(11) Uani 1 1 d .
H28 H -0.6144 0.4989 0.8064 0.043 Uiso 1 1 calc R
C29 C -0.3739(6) 0.4773(4) 0.7640(3) 0.0308(10) Uani 1 1 d .
H29 H -0.3540 0.4344 0.7145 0.037 Uiso 1 1 calc R
C30 C -0.0790(5) 0.4586(4) 0.7234(3) 0.0275(10) Uani 1 1 d .
C31 C -0.7339(6) 0.6344(4) 0.9458(3) 0.0353(11) Uani 1 1 d .
Cd1 Cd 0.95712(4) -0.23946(3) 1.04100(2) 0.02939(12) Uani 1 1 d .
Cd2 Cd 0.23017(4) 0.37672(3) 0.612845(19) 0.02352(11) Uani 1 1 d .
N1 N 0.2423(5) 1.2836(3) 0.4941(2) 0.0281(8) Uani 1 1 d .
N2 N 0.1971(5) 1.1520(3) 0.4254(2) 0.0263(8) Uani 1 1 d .
N3 N 0.2670(5) 0.5524(3) 0.5564(2) 0.0283(8) Uani 1 1 d .
N4 N 0.2529(5) 0.7285(3) 0.4916(2) 0.0254(8) Uani 1 1 d .
N5 N -0.0456(5) 0.8702(3) 0.1514(2) 0.0323(9) Uani 1 1 d .
N6 N 0.0090(5) 0.9373(3) 0.2584(2) 0.0269(8) Uani 1 1 d .
O1 O 0.4216(4) 0.3209(3) 0.6940(2) 0.0387(8) Uani 1 1 d .
O2 O 0.3282(4) 0.1791(3) 0.6742(2) 0.0393(8) Uani 1 1 d .
O3 O 0.7899(5) -0.0533(3) 1.0020(2) 0.0535(11) Uani 1 1 d .
O4 O 0.8090(5) -0.2118(3) 0.9363(2) 0.0514(10) Uani 1 1 d .
O5 O 0.0399(4) 0.4762(3) 0.74200(19) 0.0340(7) Uani 1 1 d .
O6 O -0.0553(4) 0.4050(3) 0.65478(19) 0.0313(7) Uani 1 1 d .
O7 O -0.7720(5) 0.7278(4) 0.9884(3) 0.0612(12) Uani 1 1 d .
O8 O -0.8367(4) 0.5841(3) 0.9473(2) 0.0489(9) Uani 1 1 d .
O1W O 0.8529(4) -0.3792(3) 1.1127(2) 0.0405(8) Uani 1 1 d .
O3W O 0.9702(6) 0.2863(3) 0.2292(2) 0.0653(13) Uani 1 1 d .
O2W O 0.4065(7) 0.9579(5) 0.6020(4) 0.104(2) Uani 1 1 d .

loop_
_atom_site_aniso_label
_atom_site_aniso_U_11
_atom_site_aniso_U_22
_atom_site_aniso_U_33
_atom_site_aniso_U_23
_atom_site_aniso_U_13
_atom_site_aniso_U_12
C1 0.037(3) 0.020(2) 0.027(2) -0.0010(18) -0.0096(19) -0.0119(19)
C2 0.040(3) 0.024(2) 0.023(2) 0.0045(18) -0.0135(19) -0.015(2)
C3 0.030(2) 0.019(2) 0.027(2) 0.0006(18) -0.0074(19) -0.0088(18)
C4 0.031(2) 0.025(2) 0.026(2) 0.0013(18) -0.0111(18) -0.0141(19)
C5 0.028(2) 0.026(2) 0.025(2) -0.0017(18) -0.0063(18) -0.0132(19)
C6 0.031(3) 0.023(2) 0.027(2) 0.0016(18) -0.0112(19) -0.0074(19)
C7 0.059(3) 0.031(3) 0.028(2) 0.005(2) -0.022(2) -0.018(2)
C8 0.059(3) 0.026(2) 0.029(2) 0.007(2) -0.019(2) -0.021(2)
C9 0.041(3) 0.025(2) 0.023(2) 0.0034(18) -0.0089(19) -0.017(2)
C10 0.058(4) 0.040(3) 0.054(3) 0.009(3) -0.037(3) -0.024(3)
C11 0.055(3) 0.033(3) 0.049(3) 0.014(2) -0.035(3) -0.022(2)
C12 0.040(3) 0.023(2) 0.038(3) 0.006(2) -0.019(2) -0.016(2)
C13 0.048(3) 0.027(2) 0.045(3) -0.002(2) -0.027(2) -0.006(2)
C14 0.041(3) 0.031(3) 0.039(3) -0.002(2) -0.020(2) -0.008(2)
C15 0.041(3) 0.026(2) 0.031(2) 0.0023(19) -0.015(2) -0.011(2)
C16 0.025(2) 0.031(2) 0.026(2) 0.0024(19) -0.0089(19) -0.0060(19)
C17 0.040(3) 0.027(2) 0.037(3) -0.001(2) -0.019(2) -0.006(2)
C18 0.041(3) 0.033(3) 0.036(3) 0.000(2) -0.023(2) -0.010(2)
C19 0.029(2) 0.026(2) 0.025(2) 0.0018(18) -0.0103(18) -0.0058(19)
C20 0.045(3) 0.033(3) 0.035(3) 0.002(2) -0.018(2) -0.007(2)
C21 0.038(3) 0.038(3) 0.032(3) 0.004(2) -0.020(2) -0.013(2)
C22 0.025(2) 0.034(3) 0.024(2) -0.002(2) -0.0066(19) 0.002(2)
C23 0.028(2) 0.035(3) 0.024(2) 0.005(2) -0.0096(19) -0.007(2)
C24 0.032(3) 0.021(2) 0.028(2) -0.0010(18) -0.0055(19) -0.0074(19)
C25 0.037(3) 0.044(3) 0.038(3) -0.011(2) -0.013(2) -0.013(2)
C26 0.038(3) 0.036(3) 0.034(3) -0.009(2) -0.006(2) -0.013(2)
C27 0.034(3) 0.025(2) 0.035(3) -0.003(2) -0.008(2) -0.007(2)
C28 0.034(3) 0.038(3) 0.037(3) -0.010(2) -0.009(2) -0.010(2)
C29 0.037(3) 0.029(2) 0.029(2) -0.0034(19) -0.009(2) -0.014(2)
C30 0.030(2) 0.020(2) 0.028(2) 0.0055(18) -0.0094(19) -0.0036(18)
C31 0.033(3) 0.033(3) 0.036(3) -0.004(2) -0.007(2) -0.006(2)
Cd1 0.0310(2) 0.0296(2) 0.02631(19) -0.00050(14) -0.01276(14) -0.00470(15)
Cd2 0.02938(19) 0.01865(17) 0.02410(18) 0.00105(12) -0.01170(13) -0.00672(13)
N1 0.038(2) 0.0214(19) 0.027(2) -0.0027(15) -0.0121(17) -0.0097(16)
N2 0.040(2) 0.0182(18) 0.0253(19) 0.0037(15) -0.0108(16) -0.0151(16)
N3 0.035(2) 0.0243(19) 0.031(2) 0.0022(16) -0.0142(17) -0.0127(16)
N4 0.035(2) 0.0208(18) 0.0246(19) 0.0028(15) -0.0151(16) -0.0101(16)
N5 0.037(2) 0.032(2) 0.029(2) -0.0023(17) -0.0120(17) -0.0096(18)
N6 0.035(2) 0.0230(19) 0.0265(19) 0.0006(15) -0.0125(16) -0.0107(16)
O1 0.047(2) 0.0299(19) 0.044(2) 0.0107(15) -0.0255(17) -0.0121(16)
O2 0.048(2) 0.0369(19) 0.0397(19) 0.0071(15) -0.0282(17) -0.0113(16)
O3 0.076(3) 0.042(2) 0.053(2) 0.0015(18) -0.048(2) -0.009(2)
O4 0.071(3) 0.032(2) 0.054(2) 0.0021(17) -0.040(2) -0.0034(19)
O5 0.0302(18) 0.0393(19) 0.0339(18) -0.0057(15) -0.0108(14) -0.0099(15)
O6 0.0341(18) 0.0333(17) 0.0277(17) -0.0085(14) -0.0076(14) -0.0108(14)
O7 0.040(2) 0.054(2) 0.082(3) -0.039(2) 0.006(2) -0.0143(19)
O8 0.036(2) 0.051(2) 0.057(2) -0.0172(19) -0.0012(17) -0.0155(18)
O1W 0.048(2) 0.044(2) 0.0306(18) 0.0015(15) -0.0099(16) -0.0177(17)
O3W 0.117(4) 0.039(2) 0.046(2) 0.0039(18) -0.028(2) -0.030(2)
O2W 0.117(5) 0.073(3) 0.135(5) -0.033(3) -0.091(4) 0.007(3)

loop_
_atom_type_symbol
_atom_type_description
_atom_type_scat_dispersion_real
_atom_type_scat_dispersion_imag
_atom_type_scat_source
C C 0.0033 0.0016 'International Tables Vol C Tables 4.2.6.8 and 6.1.1.4'
H H 0.0000 0.0000 'International Tables Vol C Tables 4.2.6.8 and 6.1.1.4'
N N 0.0061 0.0033 'International Tables Vol C Tables 4.2.6.8 and 6.1.1.4'
O O 0.0106 0.0060 'International Tables Vol C Tables 4.2.6.8 and 6.1.1.4'
Cd Cd -0.8075 1.2024 'International Tables Vol C Tables 4.2.6.8 and 6.1.1.4'

loop_
_geom_angle_atom_site_label_1
_geom_angle_atom_site_label_2
_geom_angle_atom_site_label_3
_geom_angle
_geom_angle_site_symmetry_1
_geom_angle_site_symmetry_3
C6 C1 C2 122.0(4) . .
C6 C1 N2 119.2(4) . .
C2 C1 N2 118.8(4) . .
C3 C2 C1 118.5(4) . .
C3 C2 H2 120.7 . .
C1 C2 H2 120.7 . .
C2 C3 C4 120.9(4) . .
C2 C3 N4 119.0(4) . .
C4 C3 N4 120.1(4) . .
C5 C4 C3 120.1(4) . .
C5 C4 H4 120.0 . .
C3 C4 H4 120.0 . .
C4 C5 C6 120.3(4) . .
C4 C5 N6 121.0(4) . .
C6 C5 N6 118.7(4) . .
C1 C6 C5 118.2(4) . .
C1 C6 H6 120.9 . .
C5 C6 H6 120.9 . .
C8 C7 N2 106.2(4) . .
C8 C7 H7 126.9 . .
N2 C7 H7 126.9 . .
C7 C8 N1 110.3(4) . .
C7 C8 H8 124.9 . .
N1 C8 H8 124.9 . .
N1 C9 N2 111.5(4) . .
N1 C9 H9 124.3 . .
N2 C9 H9 124.3 . .
C11 C10 N4 107.2(4) . .
C11 C10 H10 126.4 . .
N4 C10 H10 126.4 . .
C10 C11 N3 109.0(4) . .
C10 C11 H11 125.5 . .
N3 C11 H11 125.5 . .
N3 C12 N4 111.6(4) . .
N3 C12 H12 124.2 . .
N4 C12 H12 124.2 . .
C14 C13 N6 107.8(4) . .
C14 C13 H13 126.1 . .
N6 C13 H13 126.1 . .
C13 C14 N5 108.9(4) . .
C13 C14 H14 125.6 . .
N5 C14 H14 125.6 . .
N5 C15 N6 112.9(4) . .
N5 C15 H15 123.5 . .
N6 C15 H15 123.5 . .
C21 C16 C17 118.7(4) . .
C21 C16 C22 121.9(4) . .
C17 C16 C22 119.4(4) . .
C18 C17 C16 119.9(4) . .
C18 C17 H17 120.1 . .
C16 C17 H17 120.1 . .
C19 C18 C17 120.8(4) . .
C19 C18 H18 119.6 . .
C17 C18 H18 119.6 . .
C18 C19 C20 119.4(4) . .
C18 C19 C23 120.3(4) . .
C20 C19 C23 120.3(4) . .
C21 C20 C19 119.4(4) . .
C21 C20 H20 120.3 . .
C19 C20 H20 120.3 . .
C16 C21 C20 121.7(4) . .
C16 C21 H21 119.1 . .
C20 C21 H21 119.1 . .
O1 C22 O2 121.5(4) . .
O1 C22 C16 120.3(4) . .
O2 C22 C16 118.3(4) . .
O3 C23 O4 121.0(4) . .
O3 C23 C19 119.4(4) . .
O4 C23 C19 119.6(4) . .
C29 C24 C25 119.3(4) . .
C29 C24 C30 119.8(4) . .
C25 C24 C30 120.8(4) . .
C24 C25 C26 120.5(4) . .
C24 C25 H25 119.8 . .
C26 C25 H25 119.8 . .
C27 C26 C25 119.7(4) . .
C27 C26 H26 120.2 . .
C25 C26 H26 120.2 . .
C26 C27 C28 120.1(5) . .
C26 C27 C31 119.8(4) . .
C28 C27 C31 120.1(4) . .
C27 C28 C29 120.4(4) . .
C27 C28 H28 119.8 . .
C29 C28 H28 119.8 . .
C24 C29 C28 120.1(4) . .
C24 C29 H29 120.0 . .
C28 C29 H29 120.0 . .
O6 C30 O5 120.2(4) . .
O6 C30 C24 119.6(4) . .
O5 C30 C24 120.3(4) . .
O7 C31 O8 121.5(5) . .
O7 C31 C27 118.1(4) . .
O8 C31 C27 120.3(4) . .
O7 C31 Cd1 54.4(3) . 1_365
O8 C31 Cd1 67.2(3) . 1_365
C27 C31 Cd1 170.7(3) . 1_365
O1W Cd1 O7 124.21(14) . 1_745
O1W Cd1 N5 102.01(13) . 1_646
O7 Cd1 N5 89.32(14) 1_745 1_646
O1W Cd1 O3 121.36(14) . .
O7 Cd1 O3 114.12(16) 1_745 .
N5 Cd1 O3 83.22(13) 1_646 .
O1W Cd1 O4 92.34(13) . .
O7 Cd1 O4 115.26(15) 1_745 .
N5 Cd1 O4 137.33(13) 1_646 .
O3 Cd1 O4 55.46(12) . .
O1W Cd1 O8 84.83(12) . 1_745
O7 Cd1 O8 53.92(12) 1_745 1_745
N5 Cd1 O8 136.52(13) 1_646 1_745
O3 Cd1 O8 129.73(13) . 1_745
O4 Cd1 O8 84.16(12) . 1_745
O1W Cd1 C31 106.24(14) . 1_745
O7 Cd1 C31 26.75(13) 1_745 1_745
N5 Cd1 C31 113.89(14) 1_646 1_745
O3 Cd1 C31 124.91(15) . 1_745
O4 Cd1 C31 99.78(14) . 1_745
O8 Cd1 C31 27.21(12) 1_745 1_745
N3 Cd2 N1 101.81(13) . 1_545
N3 Cd2 O1 98.18(12) . .
N1 Cd2 O1 127.33(13) 1_545 .
N3 Cd2 O6 109.56(12) . .
N1 Cd2 O6 86.85(12) 1_545 .
O1 Cd2 O6 130.33(11) . .
N3 Cd2 O2 150.91(12) . .
N1 Cd2 O2 87.50(12) 1_545 .
O1 Cd2 O2 55.78(11) . .
O6 Cd2 O2 98.32(11) . .
N3 Cd2 O5 92.15(12) . .
N1 Cd2 O5 141.56(12) 1_545 .
O1 Cd2 O5 84.79(11) . .
O6 Cd2 O5 54.71(10) . .
O2 Cd2 O5 97.45(11) . .
C9 N1 C8 105.1(3) . .
C9 N1 Cd2 121.4(3) . 1_565
C8 N1 Cd2 132.3(3) . 1_565
C9 N2 C7 107.0(3) . .
C9 N2 C1 126.2(4) . .
C7 N2 C1 126.7(4) . .
C12 N3 C11 105.6(4) . .
C12 N3 Cd2 133.0(3) . .
C11 N3 Cd2 121.1(3) . .
C12 N4 C10 106.5(4) . .
C12 N4 C3 127.4(4) . .
C10 N4 C3 126.1(4) . .
C15 N5 C14 105.5(4) . .
C15 N5 Cd1 132.2(3) . 1_464
C14 N5 Cd1 121.7(3) . 1_464
C15 N6 C13 104.9(4) . .
C15 N6 C5 127.0(4) . .
C13 N6 C5 127.9(4) . .
C22 O1 Cd2 92.6(3) . .
C22 O2 Cd2 89.5(3) . .
C23 O3 Cd1 93.4(3) . .
C23 O4 Cd1 90.1(3) . .
C30 O5 Cd2 91.8(3) . .
C30 O6 Cd2 93.3(3) . .
C31 O7 Cd1 98.8(3) . 1_365
C31 O8 Cd1 85.6(3) . 1_365

loop_
_geom_bond_atom_site_label_1
_geom_bond_atom_site_label_2
_geom_bond_distance
_geom_bond_site_symmetry_2
C1 C6 1.366(6) .
C1 C2 1.396(6) .
C1 N2 1.433(5) .
C2 C3 1.365(6) .
C2 H2 0.9300 .
C3 C4 1.385(6) .
C3 N4 1.439(5) .
C4 C5 1.369(6) .
C4 H4 0.9300 .
C5 C6 1.408(6) .
C5 N6 1.416(5) .
C6 H6 0.9300 .
C7 C8 1.347(6) .
C7 N2 1.368(6) .
C7 H7 0.9300 .
C8 N1 1.362(5) .
C8 H8 0.9300 .
C9 N1 1.325(5) .
C9 N2 1.337(5) .
C9 H9 0.9300 .
C10 C11 1.340(7) .
C10 N4 1.370(6) .
C10 H10 0.9300 .
C11 N3 1.372(6) .
C11 H11 0.9300 .
C12 N3 1.320(5) .
C12 N4 1.331(5) .
C12 H12 0.9300 .
C13 C14 1.343(6) .
C13 N6 1.373(6) .
C13 H13 0.9300 .
C14 N5 1.375(6) .
C14 H14 0.9300 .
C15 N5 1.301(6) .
C15 N6 1.348(5) .
C15 H15 0.9300 .
C16 C21 1.363(6) .
C16 C17 1.396(6) .
C16 C22 1.500(6) .
C17 C18 1.382(6) .
C17 H17 0.9300 .
C18 C19 1.369(6) .
C18 H18 0.9300 .
C19 C20 1.390(6) .
C19 C23 1.499(6) .
C20 C21 1.381(6) .
C20 H20 0.9300 .
C21 H21 0.9300 .
C22 O1 1.260(6) .
C22 O2 1.262(6) .
C23 O3 1.223(5) .
C23 O4 1.272(6) .
C24 C29 1.380(6) .
C24 C25 1.385(6) .
C24 C30 1.496(6) .
C25 C26 1.391(7) .
C25 H25 0.9300 .
C26 C27 1.373(7) .
C26 H26 0.9300 .
C27 C28 1.379(6) .
C27 C31 1.499(7) .
C28 C29 1.384(7) .
C28 H28 0.9300 .
C29 H29 0.9300 .
C30 O6 1.261(5) .
C30 O5 1.275(5) .
C31 O7 1.249(6) .
C31 O8 1.257(6) .
C31 Cd1 2.741(5) 1_365
Cd1 O1W 2.237(3) .
Cd1 O7 2.256(4) 1_745
Cd1 N5 2.295(4) 1_646
Cd1 O3 2.310(4) .
Cd1 O4 2.355(3) .
Cd1 O8 2.535(3) 1_745
Cd1 C31 2.741(5) 1_745
Cd2 N3 2.262(4) .
Cd2 N1 2.263(3) 1_545
Cd2 O1 2.318(3) .
Cd2 O6 2.380(3) .
Cd2 O2 2.384(3) .
Cd2 O5 2.404(3) .
N1 Cd2 2.263(3) 1_565
N5 Cd1 2.295(4) 1_464
O7 Cd1 2.256(4) 1_365
O8 Cd1 2.535(3) 1_365

loop_
_geom_torsion_atom_site_label_1
_geom_torsion_atom_site_label_2
_geom_torsion_atom_site_label_3
_geom_torsion_atom_site_label_4
_geom_torsion
_geom_torsion_site_symmetry_1
_geom_torsion_site_symmetry_4
C6 C1 C2 C3 0.4(7) . .
N2 C1 C2 C3 -179.8(4) . .
C1 C2 C3 C4 1.6(7) . .
C1 C2 C3 N4 -177.8(4) . .
C2 C3 C4 C5 -1.9(7) . .
N4 C3 C4 C5 177.5(4) . .
C3 C4 C5 C6 0.3(7) . .
C3 C4 C5 N6 -180.0(4) . .
C2 C1 C6 C5 -1.9(7) . .
N2 C1 C6 C5 178.2(4) . .
C4 C5 C6 C1 1.6(6) . .
N6 C5 C6 C1 -178.2(4) . .
N2 C7 C8 N1 0.2(6) . .
N4 C10 C11 N3 1.7(6) . .
N6 C13 C14 N5 0.2(6) . .
C21 C16 C17 C18 0.4(7) . .
C22 C16 C17 C18 -178.0(4) . .
C16 C17 C18 C19 3.2(8) . .
C17 C18 C19 C20 -4.8(7) . .
C17 C18 C19 C23 173.6(4) . .
C18 C19 C20 C21 2.9(7) . .
C23 C19 C20 C21 -175.5(4) . .
C17 C16 C21 C20 -2.4(7) . .
C22 C16 C21 C20 176.0(4) . .
C19 C20 C21 C16 0.7(8) . .
C21 C16 C22 O1 -165.2(4) . .
C17 C16 C22 O1 13.2(7) . .
C21 C16 C22 O2 15.4(7) . .
C17 C16 C22 O2 -166.2(4) . .
C18 C19 C23 O3 12.1(7) . .
C20 C19 C23 O3 -169.6(5) . .
C18 C19 C23 O4 -165.7(5) . .
C20 C19 C23 O4 12.7(7) . .
C29 C24 C25 C26 -0.2(7) . .
C30 C24 C25 C26 177.6(4) . .
C24 C25 C26 C27 0.3(8) . .
C25 C26 C27 C28 1.0(7) . .
C25 C26 C27 C31 -178.2(4) . .
C26 C27 C28 C29 -2.5(7) . .
C31 C27 C28 C29 176.7(4) . .
C25 C24 C29 C28 -1.2(7) . .
C30 C24 C29 C28 -179.1(4) . .
C27 C28 C29 C24 2.6(7) . .
C29 C24 C30 O6 2.1(6) . .
C25 C24 C30 O6 -175.8(4) . .
C29 C24 C30 O5 -177.6(4) . .
C25 C24 C30 O5 4.5(6) . .
C26 C27 C31 O7 25.2(7) . .
C28 C27 C31 O7 -154.0(5) . .
C26 C27 C31 O8 -156.8(5) . .
C28 C27 C31 O8 24.0(7) . .
N2 C9 N1 C8 -0.5(5) . .
N2 C9 N1 Cd2 168.4(3) . 1_565
C7 C8 N1 C9 0.2(6) . .
C7 C8 N1 Cd2 -166.9(3) . 1_565
N1 C9 N2 C7 0.6(5) . .
N1 C9 N2 C1 176.9(4) . .
C8 C7 N2 C9 -0.5(5) . .
C8 C7 N2 C1 -176.7(4) . .
C6 C1 N2 C9 155.9(4) . .
C2 C1 N2 C9 -24.0(7) . .
C6 C1 N2 C7 -28.6(7) . .
C2 C1 N2 C7 151.6(5) . .
N4 C12 N3 C11 0.6(5) . .
N4 C12 N3 Cd2 174.7(3) . .
C10 C11 N3 C12 -1.4(6) . .
C10 C11 N3 Cd2 -176.4(4) . .
N1 Cd2 N3 C12 45.1(4) 1_545 .
O1 Cd2 N3 C12 176.1(4) . .
O6 Cd2 N3 C12 -45.7(4) . .
O2 Cd2 N3 C12 151.6(4) . .
O5 Cd2 N3 C12 -98.8(4) . .
N1 Cd2 N3 C11 -141.5(4) 1_545 .
O1 Cd2 N3 C11 -10.5(4) . .
O6 Cd2 N3 C11 127.7(4) . .
O2 Cd2 N3 C11 -35.0(5) . .
O5 Cd2 N3 C11 74.6(4) . .
N3 C12 N4 C10 0.4(6) . .
N3 C12 N4 C3 -176.8(4) . .
C11 C10 N4 C12 -1.3(6) . .
C11 C10 N4 C3 176.0(4) . .
C2 C3 N4 C12 161.3(5) . .
C4 C3 N4 C12 -18.1(7) . .
C2 C3 N4 C10 -15.3(7) . .
C4 C3 N4 C10 165.3(5) . .
N6 C15 N5 C14 1.7(6) . .
N6 C15 N5 Cd1 172.4(3) . 1_464
C13 C14 N5 C15 -1.2(6) . .
C13 C14 N5 Cd1 -173.1(3) . 1_464
N5 C15 N6 C13 -1.6(6) . .
N5 C15 N6 C5 -176.6(4) . .
C14 C13 N6 C15 0.8(6) . .
C14 C13 N6 C5 175.7(4) . .
C4 C5 N6 C15 -24.2(7) . .
C6 C5 N6 C15 155.6(4) . .
C4 C5 N6 C13 161.9(5) . .
C6 C5 N6 C13 -18.3(7) . .
O2 C22 O1 Cd2 8.5(5) . .
C16 C22 O1 Cd2 -170.9(4) . .
N3 Cd2 O1 C22 -170.5(3) . .
N1 Cd2 O1 C22 -58.8(3) 1_545 .
O6 Cd2 O1 C22 65.0(3) . .
O2 Cd2 O1 C22 -4.6(3) . .
O5 Cd2 O1 C22 98.0(3) . .
O1 C22 O2 Cd2 -8.3(5) . .
C16 C22 O2 Cd2 171.1(4) . .
N3 Cd2 O2 C22 34.4(4) . .
N1 Cd2 O2 C22 144.4(3) 1_545 .
O1 Cd2 O2 C22 4.6(3) . .
O6 Cd2 O2 C22 -129.1(3) . .
O5 Cd2 O2 C22 -73.9(3) . .
O4 C23 O3 Cd1 3.1(5) . .
C19 C23 O3 Cd1 -174.6(4) . .
O1W Cd1 O3 C23 -70.6(3) . .
O7 Cd1 O3 C23 103.3(3) 1_745 .
N5 Cd1 O3 C23 -170.5(3) 1_646 .
O4 Cd1 O3 C23 -1.8(3) . .
O8 Cd1 O3 C23 41.1(4) 1_745 .
C31 Cd1 O3 C23 75.0(4) 1_745 .
O3 C23 O4 Cd1 -3.1(5) . .
C19 C23 O4 Cd1 174.6(4) . .
O1W Cd1 O4 C23 128.9(3) . .
O7 Cd1 O4 C23 -101.2(3) 1_745 .
N5 Cd1 O4 C23 18.3(4) 1_646 .
O3 Cd1 O4 C23 1.7(3) . .
O8 Cd1 O4 C23 -146.6(3) 1_745 .
C31 Cd1 O4 C23 -124.2(3) 1_745 .
O6 C30 O5 Cd2 -0.5(4) . .
C24 C30 O5 Cd2 179.2(3) . .
N3 Cd2 O5 C30 112.9(3) . .
N1 Cd2 O5 C30 0.7(3) 1_545 .
O1 Cd2 O5 C30 -149.1(3) . .
O6 Cd2 O5 C30 0.3(2) . .
O2 Cd2 O5 C30 -94.7(2) . .
O5 C30 O6 Cd2 0.5(4) . .
C24 C30 O6 Cd2 -179.2(3) . .
N3 Cd2 O6 C30 -78.6(3) . .
N1 Cd2 O6 C30 180.0(3) 1_545 .
O1 Cd2 O6 C30 41.4(3) . .
O2 Cd2 O6 C30 93.0(3) . .
O5 Cd2 O6 C30 -0.3(2) . .
O8 C31 O7 Cd1 -4.5(6) . 1_365
C27 C31 O7 Cd1 173.4(4) . 1_365
O7 C31 O8 Cd1 4.0(5) . 1_365
C27 C31 O8 Cd1 -173.9(4) . 1_365
